data_4068462
loop_
_publ_author_name
'Knispel, Christina'
'Limberg, Christian'
'Mehring, Michael'

_publ_section_title
;
 Opening of Bent Bi&#x2212;C Bonds by Silanols To Give Stable
 Cp2Mo(\m-BiOR)2MoCp2Complexes
;
_journal_issue 2
_journal_name_full Organometallics
_journal_page_first 646
_journal_paper_doi 10.1021/om8008662
_journal_volume 28
_journal_year 2009
_chemical_formula_moiety 'C34 H70 Bi2 Mo O4 Si4'
_chemical_formula_sum 'C34 H70 Bi2 Mo O4 Si4'
_chemical_formula_weight 1169.16
_chemical_name_systematic
; 
 Di(\h^5^-cyclopentadienyl)molybdenum-bis(bismuthdi(tert-
butyldimethylsilanolat)) 
;
_space_group_IT_number 19
_symmetry_cell_setting orthorhombic
_symmetry_space_group_name_Hall 'P 2ac 2ab'
_symmetry_space_group_name_H-M 'P 21 21 21'
_atom_sites_solution_hydrogens geom
_atom_sites_solution_primary direct
_atom_sites_solution_secondary difmap
_audit_creation_method SHELXL-97
_cell_angle_alpha 90.00
_cell_angle_beta 90.00
_cell_angle_gamma 90.00
_cell_formula_units_Z 4
_cell_length_a 10.8274(11)
_cell_length_b 12.1563(12)
_cell_length_c 34.104(4)
_cell_measurement_reflns_used 5000
_cell_measurement_temperature 180(2)
_cell_measurement_theta_max 25
_cell_measurement_theta_min 5
_cell_volume 4488.8(8)
_computing_cell_refinement 'IPDS2.87 (Stoe & Cie, 1997)'
_computing_data_collection 'IPDS2.87 (Stoe & Cie, 1997)'
_computing_data_reduction 'IPDS2.87 (Stoe & Cie, 1997)'
_computing_molecular_graphics 'DIAMOND (Brandenburg, 1999)'
_computing_publication_material 'SHELXL97 (Sheldrick, 1997)'
_computing_structure_refinement 'SHELXL97 (Sheldrick, 1997)'
_computing_structure_solution 'SHELXS97 (Sheldrick, 1990)'
_diffrn_ambient_temperature 180(2)
_diffrn_detector_area_resol_mean 6.667
_diffrn_measured_fraction_theta_full 0.999
_diffrn_measured_fraction_theta_max 0.999
_diffrn_measurement_device 'Stoe IPDS diffractometer'
_diffrn_measurement_method '\f-oscill.,\f-incr.=1.2\%,183 exposures'
_diffrn_radiation_monochromator 'planar graphite'
_diffrn_radiation_source 'fine-focus sealed X-ray tube'
_diffrn_radiation_type MoK\a
_diffrn_radiation_wavelength 0.71073
_diffrn_reflns_av_R_equivalents 0.1438
_diffrn_reflns_av_sigmaI/netI 0.1452
_diffrn_reflns_limit_h_max 12
_diffrn_reflns_limit_h_min -12
_diffrn_reflns_limit_k_max 14
_diffrn_reflns_limit_k_min -14
_diffrn_reflns_limit_l_max 40
_diffrn_reflns_limit_l_min -40
_diffrn_reflns_number 24633
_diffrn_reflns_theta_full 25.25
_diffrn_reflns_theta_max 25.25
_diffrn_reflns_theta_min 2.06
_diffrn_standards_decay_% 0
_diffrn_standards_interval_count 0
_diffrn_standards_interval_time 0
_diffrn_standards_number 0
_exptl_absorpt_coefficient_mu 8.234
_exptl_absorpt_correction_T_max 0.1997
_exptl_absorpt_correction_T_min 0.1281
_exptl_absorpt_correction_type refdelf
_exptl_absorpt_process_details
;
The correction was carried out by ABSCOR (Stoe, 1997), a modification of
DIFABS (Walker, N. & Stuart, D. (1983). Acta Cryst. A39, 158-166.
In contrary to DIFABS, ABSCOR loads F^2^ values instead of F ones.
;
_exptl_crystal_colour orange
_exptl_crystal_density_diffrn 1.730
_exptl_crystal_density_method none
_exptl_crystal_description block
_exptl_crystal_F_000 2280
_exptl_crystal_size_max 0.32
_exptl_crystal_size_mid 0.24
_exptl_crystal_size_min 0.20
_refine_diff_density_max 2.534
_refine_diff_density_min -2.302
_refine_diff_density_rms 0.211
_refine_ls_abs_structure_details 'Flack H D (1983), Acta Cryst. A39, 876-881'
_refine_ls_abs_structure_Flack 0.448(9)
_refine_ls_extinction_coef 0.00024(3)
_refine_ls_extinction_expression Fc^*^=kFc[1+0.001xFc^2^\l^3^/sin(2\q)]^-1/4^
_refine_ls_extinction_method SHELXL
_refine_ls_goodness_of_fit_ref 0.901
_refine_ls_hydrogen_treatment constr
_refine_ls_matrix_type full
_refine_ls_number_parameters 408
_refine_ls_number_reflns 8056
_refine_ls_number_restraints 0
_refine_ls_restrained_S_all 0.901
_refine_ls_R_factor_all 0.0910
_refine_ls_R_factor_gt 0.0542
_refine_ls_shift/su_max 0.001
_refine_ls_shift/su_mean 0.000
_refine_ls_structure_factor_coef Fsqd
_refine_ls_weighting_details 'calc w=1/[\s^2^(Fo^2^)+(0.0201P)^2^] where P=(Fo^2^+2Fc^2^)/3'
_refine_ls_weighting_scheme calc
_refine_ls_wR_factor_gt 0.0901
_refine_ls_wR_factor_ref 0.0994
_reflns_number_gt 5743
_reflns_number_total 8056
_reflns_threshold_expression I>2sigma(I)
_cod_data_source_file om8008662_si_001.cif
_cod_data_source_block 1
_cod_database_code 4068462

loop_
_symmetry_equiv_pos_as_xyz
'x, y, z'
'-x+1/2, -y, z+1/2'
'x+1/2, -y+1/2, -z'
'-x, y+1/2, -z+1/2'

loop_
_atom_site_label
_atom_site_type_symbol
_atom_site_fract_x
_atom_site_fract_y
_atom_site_fract_z
_atom_site_U_iso_or_equiv
_atom_site_adp_type
_atom_site_occupancy
_atom_site_symmetry_multiplicity
_atom_site_calc_flag
_atom_site_refinement_flags
C1 C 0.3259(16) 0.087(2) 0.9423(5) 0.045(6) Uani 1 1 d .
H1 H 0.2496 0.1155 0.9515 0.054 Uiso 1 1 calc R
C2 C 0.419(2) 0.1493(16) 0.9289(5) 0.041(5) Uani 1 1 d .
H2 H 0.4199 0.2270 0.9258 0.050 Uiso 1 1 calc R
C3 C 0.5163(16) 0.074(2) 0.9202(5) 0.053(6) Uani 1 1 d .
H3 H 0.5956 0.0933 0.9104 0.064 Uiso 1 1 calc R
C4 C 0.4757(16) -0.029(2) 0.9286(5) 0.040(5) Uani 1 1 d .
H4 H 0.5229 -0.0941 0.9262 0.048 Uiso 1 1 calc R
C5 C 0.3537(15) -0.0228(16) 0.9412(4) 0.026(4) Uani 1 1 d .
H5 H 0.3009 -0.0825 0.9477 0.032 Uiso 1 1 calc R
C6 C 0.3453(16) 0.1655(16) 0.8266(5) 0.035(4) Uani 1 1 d .
H6 H 0.3056 0.2346 0.8301 0.042 Uiso 1 1 calc R
C7 C 0.4679(17) 0.1417(18) 0.8336(5) 0.043(5) Uani 1 1 d .
H7 H 0.5259 0.1929 0.8438 0.051 Uiso 1 1 calc R
C8 C 0.4954(16) 0.036(2) 0.8241(5) 0.049(6) Uani 1 1 d .
H8 H 0.5737 0.0008 0.8255 0.059 Uiso 1 1 calc R
C9 C 0.3799(18) -0.0116(15) 0.8116(4) 0.037(5) Uani 1 1 d .
H9 H 0.3672 -0.0854 0.8035 0.045 Uiso 1 1 calc R
C10 C 0.2918(13) 0.0691(14) 0.8137(4) 0.022(3) Uani 1 1 d .
H10 H 0.2071 0.0601 0.8072 0.026 Uiso 1 1 calc R
C11 C 0.6049(16) -0.2801(16) 0.8625(5) 0.048(5) Uani 1 1 d .
H11A H 0.6138 -0.1999 0.8627 0.072 Uiso 1 1 calc R
H11B H 0.6858 -0.3142 0.8583 0.072 Uiso 1 1 calc R
H11C H 0.5710 -0.3045 0.8877 0.072 Uiso 1 1 calc R
C12 C 0.5596(19) -0.2756(18) 0.7729(5) 0.055(6) Uani 1 1 d .
H12A H 0.5020 -0.2980 0.7523 0.083 Uiso 1 1 calc R
H12B H 0.6403 -0.3097 0.7683 0.083 Uiso 1 1 calc R
H12C H 0.5684 -0.1954 0.7727 0.083 Uiso 1 1 calc R
C13 C 0.4786(14) -0.4754(13) 0.8213(4) 0.029(4) Uani 1 1 d .
C14 C 0.4460(17) -0.5176(15) 0.8635(5) 0.049(5) Uani 1 1 d .
H14A H 0.3708 -0.4810 0.8727 0.073 Uiso 1 1 calc R
H14B H 0.5143 -0.5010 0.8813 0.073 Uiso 1 1 calc R
H14C H 0.4324 -0.5973 0.8627 0.073 Uiso 1 1 calc R
C15 C 0.3714(17) -0.5064(16) 0.7934(6) 0.051(5) Uani 1 1 d .
H15A H 0.2947 -0.4728 0.8029 0.077 Uiso 1 1 calc R
H15B H 0.3620 -0.5865 0.7928 0.077 Uiso 1 1 calc R
H15C H 0.3896 -0.4794 0.7670 0.077 Uiso 1 1 calc R
C16 C 0.5961(19) -0.5312(15) 0.8069(6) 0.052(5) Uani 1 1 d .
H16A H 0.6153 -0.5055 0.7803 0.079 Uiso 1 1 calc R
H16B H 0.5841 -0.6111 0.8066 0.079 Uiso 1 1 calc R
H16C H 0.6647 -0.5128 0.8245 0.079 Uiso 1 1 calc R
C17 C -0.1292(14) -0.111(2) 0.8144(6) 0.056(6) Uani 1 1 d .
H17A H -0.1132 -0.0362 0.8046 0.084 Uiso 1 1 calc R
H17B H -0.1507 -0.1074 0.8423 0.084 Uiso 1 1 calc R
H17C H -0.1978 -0.1432 0.7996 0.084 Uiso 1 1 calc R
C18 C -0.009(2) -0.3391(18) 0.8263(6) 0.061(6) Uani 1 1 d .
H18A H 0.0669 -0.3820 0.8220 0.091 Uiso 1 1 calc R
H18B H -0.0774 -0.3737 0.8123 0.091 Uiso 1 1 calc R
H18C H -0.0271 -0.3365 0.8544 0.091 Uiso 1 1 calc R
C19 C 0.0523(13) -0.2098(14) 0.7536(4) 0.028(4) Uani 1 1 d .
C20 C 0.079(2) -0.0936(16) 0.7374(5) 0.053(5) Uani 1 1 d .
H20A H 0.1473 -0.0606 0.7519 0.079 Uiso 1 1 calc R
H20B H 0.0048 -0.0478 0.7403 0.079 Uiso 1 1 calc R
H20C H 0.1006 -0.0988 0.7095 0.079 Uiso 1 1 calc R
C21 C 0.1698(17) -0.2797(18) 0.7466(5) 0.052(6) Uani 1 1 d .
H21A H 0.2392 -0.2475 0.7611 0.079 Uiso 1 1 calc R
H21B H 0.1892 -0.2809 0.7186 0.079 Uiso 1 1 calc R
H21C H 0.1555 -0.3550 0.7558 0.079 Uiso 1 1 calc R
C22 C -0.0517(17) -0.2614(19) 0.7305(5) 0.055(6) Uani 1 1 d .
H22A H -0.1274 -0.2187 0.7344 0.083 Uiso 1 1 calc R
H22B H -0.0647 -0.3370 0.7395 0.083 Uiso 1 1 calc R
H22C H -0.0304 -0.2619 0.7026 0.083 Uiso 1 1 calc R
C23 C -0.033(2) -0.2719(19) 0.9440(7) 0.079(8) Uani 1 1 d .
H23A H 0.0467 -0.3005 0.9528 0.119 Uiso 1 1 calc R
H23B H -0.0456 -0.2901 0.9163 0.119 Uiso 1 1 calc R
H23C H -0.0994 -0.3052 0.9597 0.119 Uiso 1 1 calc R
C24 C -0.1889(15) -0.065(3) 0.9339(5) 0.064(7) Uani 1 1 d .
H24A H -0.1900 0.0148 0.9373 0.096 Uiso 1 1 calc R
H24B H -0.2549 -0.0983 0.9497 0.096 Uiso 1 1 calc R
H24C H -0.2017 -0.0833 0.9062 0.096 Uiso 1 1 calc R
C25 C -0.0158(13) -0.0901(15) 1.0041(4) 0.034(4) Uani 1 1 d .
C26 C 0.1112(18) -0.134(3) 1.0181(6) 0.086(9) Uani 1 1 d .
H26A H 0.1771 -0.0968 1.0035 0.128 Uiso 1 1 calc R
H26B H 0.1158 -0.2131 1.0136 0.128 Uiso 1 1 calc R
H26C H 0.1210 -0.1185 1.0462 0.128 Uiso 1 1 calc R
C27 C -0.025(2) 0.0364(16) 1.0116(5) 0.052(5) Uani 1 1 d .
H27A H -0.1065 0.0628 1.0029 0.079 Uiso 1 1 calc R
H27B H 0.0395 0.0745 0.9969 0.079 Uiso 1 1 calc R
H27C H -0.0153 0.0512 1.0397 0.079 Uiso 1 1 calc R
C28 C -0.1174(16) -0.152(2) 1.0285(5) 0.068(7) Uani 1 1 d .
H28A H -0.1993 -0.1257 1.0204 0.101 Uiso 1 1 calc R
H28B H -0.1054 -0.1364 1.0564 0.101 Uiso 1 1 calc R
H28C H -0.1110 -0.2309 1.0238 0.101 Uiso 1 1 calc R
C29 C 0.1147(14) 0.3739(15) 0.8818(6) 0.054(5) Uani 1 1 d .
H29A H 0.0879 0.3405 0.8571 0.081 Uiso 1 1 calc R
H29B H 0.2035 0.3621 0.8853 0.081 Uiso 1 1 calc R
H29C H 0.0974 0.4530 0.8812 0.081 Uiso 1 1 calc R
C30 C 0.0761(17) 0.3729(19) 0.9718(5) 0.057(6) Uani 1 1 d .
H30A H 0.0315 0.3377 0.9934 0.086 Uiso 1 1 calc R
H30B H 0.0567 0.4516 0.9713 0.086 Uiso 1 1 calc R
H30C H 0.1651 0.3629 0.9755 0.086 Uiso 1 1 calc R
C31 C -0.1448(12) 0.3327(15) 0.9166(4) 0.030(4) Uani 1 1 d .
C32 C -0.1744(18) 0.4513(19) 0.9104(7) 0.070(7) Uani 1 1 d .
H32A H -0.1276 0.4791 0.8879 0.105 Uiso 1 1 calc R
H32B H -0.1519 0.4932 0.9339 0.105 Uiso 1 1 calc R
H32C H -0.2630 0.4595 0.9054 0.105 Uiso 1 1 calc R
C33 C -0.2165(16) 0.2849(17) 0.9520(5) 0.048(5) Uani 1 1 d .
H33A H -0.1903 0.3223 0.9761 0.072 Uiso 1 1 calc R
H33B H -0.1994 0.2060 0.9543 0.072 Uiso 1 1 calc R
H33C H -0.3053 0.2961 0.9481 0.072 Uiso 1 1 calc R
C34 C -0.1890(14) 0.2707(15) 0.8810(5) 0.045(4) Uani 1 1 d .
H34A H -0.1462 0.2983 0.8576 0.067 Uiso 1 1 calc R
H34B H -0.2782 0.2813 0.8779 0.067 Uiso 1 1 calc R
H34C H -0.1712 0.1922 0.8842 0.067 Uiso 1 1 calc R
Bi1 Bi 0.26274(5) -0.18178(4) 0.873932(14) 0.02288(14) Uani 1 1 d .
Bi2 Bi 0.09518(4) 0.05761(5) 0.881238(16) 0.02268(14) Uani 1 1 d .
Mo1 Mo 0.35912(9) 0.03780(10) 0.87744(4) 0.0208(3) Uani 1 1 d .
O1 O 0.3647(9) -0.2591(9) 0.8291(3) 0.035(3) Uani 1 1 d .
O2 O 0.1227(9) -0.1360(9) 0.8328(3) 0.027(3) Uani 1 1 d .
O3 O 0.0754(9) -0.0699(11) 0.9239(3) 0.030(3) Uani 1 1 d .
O4 O 0.0640(9) 0.1780(11) 0.9251(3) 0.036(3) Uani 1 1 d .
Si1 Si 0.4982(4) -0.3214(4) 0.82214(12) 0.0245(10) Uani 1 1 d .
Si2 Si 0.0141(4) -0.1981(4) 0.80775(12) 0.0303(11) Uani 1 1 d .
Si3 Si -0.0365(4) -0.1205(4) 0.95031(13) 0.0313(11) Uani 1 1 d .
Si4 Si 0.0278(4) 0.3085(5) 0.92405(12) 0.0285(10) Uani 1 1 d .

loop_
_atom_site_aniso_label
_atom_site_aniso_U_11
_atom_site_aniso_U_22
_atom_site_aniso_U_33
_atom_site_aniso_U_23
_atom_site_aniso_U_13
_atom_site_aniso_U_12
C1 0.025(9) 0.084(19) 0.027(9) -0.012(11) -0.014(7) 0.008(10)
C2 0.072(14) 0.032(11) 0.021(8) -0.006(8) -0.022(9) 0.001(11)
C3 0.020(9) 0.10(2) 0.041(10) -0.002(12) 0.006(7) -0.009(11)
C4 0.028(10) 0.069(16) 0.023(8) -0.005(10) -0.012(7) 0.013(10)
C5 0.016(7) 0.039(11) 0.023(8) 0.003(8) -0.002(6) -0.017(7)
C6 0.037(10) 0.034(12) 0.032(9) 0.017(9) 0.011(7) 0.013(9)
C7 0.036(11) 0.061(15) 0.031(9) 0.020(10) 0.004(8) -0.034(10)
C8 0.022(9) 0.083(18) 0.043(11) -0.009(12) 0.028(8) 0.002(11)
C9 0.064(14) 0.031(11) 0.017(7) -0.001(7) 0.013(8) -0.009(9)
C10 0.009(7) 0.026(9) 0.031(7) -0.001(8) 0.001(5) -0.009(7)
C11 0.042(10) 0.052(12) 0.050(10) 0.010(9) 0.006(8) -0.009(9)
C12 0.065(13) 0.059(14) 0.043(10) 0.007(10) 0.027(9) -0.015(10)
C13 0.040(9) 0.014(8) 0.034(8) 0.005(7) 0.013(7) 0.017(7)
C14 0.059(12) 0.030(10) 0.058(12) 0.007(9) 0.006(9) 0.005(8)
C15 0.052(13) 0.035(12) 0.068(13) -0.009(10) -0.008(10) -0.007(9)
C16 0.052(11) 0.033(11) 0.073(12) -0.010(10) 0.017(11) 0.021(10)
C17 0.013(9) 0.090(18) 0.065(12) -0.022(12) -0.009(8) -0.013(9)
C18 0.079(15) 0.053(16) 0.050(12) 0.011(11) -0.026(11) -0.024(12)
C19 0.031(8) 0.034(11) 0.018(7) -0.001(7) -0.009(6) -0.011(7)
C20 0.072(14) 0.049(14) 0.038(9) 0.010(9) 0.003(10) -0.021(11)
C21 0.061(12) 0.051(13) 0.045(10) -0.024(10) -0.006(9) 0.041(10)
C22 0.056(12) 0.074(16) 0.036(10) 0.006(10) -0.014(9) -0.027(11)
C23 0.11(2) 0.051(16) 0.082(16) 0.030(13) 0.033(14) -0.031(14)
C24 0.014(8) 0.13(2) 0.053(10) 0.021(16) -0.012(7) -0.005(10)
C25 0.024(8) 0.051(12) 0.028(8) 0.022(8) 0.005(6) -0.014(7)
C26 0.035(12) 0.16(3) 0.063(13) 0.012(15) -0.022(10) 0.023(14)
C27 0.094(15) 0.038(13) 0.025(8) -0.002(9) 0.002(9) -0.018(11)
C28 0.033(11) 0.12(2) 0.053(11) -0.010(12) 0.012(8) -0.036(12)
C29 0.031(9) 0.052(11) 0.078(13) 0.009(12) 0.026(10) -0.011(8)
C30 0.037(11) 0.079(16) 0.055(12) -0.017(11) -0.014(9) 0.005(10)
C31 0.014(7) 0.048(12) 0.027(8) 0.000(8) -0.002(6) -0.004(7)
C32 0.053(11) 0.038(14) 0.118(18) -0.034(15) -0.019(12) 0.018(11)
C33 0.027(9) 0.066(15) 0.051(10) 0.001(10) 0.017(8) -0.008(9)
C34 0.047(10) 0.056(12) 0.032(9) 0.007(10) 0.004(8) -0.002(8)
Bi1 0.0204(3) 0.0231(3) 0.0251(2) 0.0012(3) -0.0017(2) 0.0015(2)
Bi2 0.0165(3) 0.0270(3) 0.0245(3) 0.0001(3) -0.0014(2) 0.0034(2)
Mo1 0.0168(5) 0.0248(7) 0.0210(6) -0.0023(7) -0.0006(5) -0.0007(4)
O1 0.025(6) 0.027(7) 0.054(7) -0.013(6) 0.000(5) 0.010(5)
O2 0.027(6) 0.021(6) 0.033(6) 0.007(5) -0.005(4) -0.002(5)
O3 0.012(5) 0.050(8) 0.027(5) 0.004(6) 0.004(4) -0.012(6)
O4 0.026(6) 0.040(7) 0.041(6) -0.011(6) 0.002(5) 0.004(6)
Si1 0.020(2) 0.026(3) 0.028(2) 0.002(2) 0.0064(16) 0.005(2)
Si2 0.026(2) 0.035(3) 0.030(2) 0.002(2) -0.0061(18) -0.011(2)
Si3 0.020(2) 0.037(3) 0.037(3) 0.003(2) 0.0012(18) -0.008(2)
Si4 0.018(2) 0.035(3) 0.033(2) -0.006(2) 0.0003(16) 0.001(2)

loop_
_atom_type_symbol
_atom_type_description
_atom_type_scat_dispersion_real
_atom_type_scat_dispersion_imag
_atom_type_scat_source
C C 0.0033 0.0016 'International Tables Vol C Tables 4.2.6.8 and 6.1.1.4'
H H 0.0000 0.0000 'International Tables Vol C Tables 4.2.6.8 and 6.1.1.4'
Bi Bi -4.1077 10.2566 'International Tables Vol C Tables 4.2.6.8 and 6.1.1.4'
Mo Mo -1.6832 0.6857 'International Tables Vol C Tables 4.2.6.8 and 6.1.1.4'
O O 0.0106 0.0060 'International Tables Vol C Tables 4.2.6.8 and 6.1.1.4'
Si Si 0.0817 0.0704 'International Tables Vol C Tables 4.2.6.8 and 6.1.1.4'

loop_
_geom_angle_atom_site_label_1
_geom_angle_atom_site_label_2
_geom_angle_atom_site_label_3
_geom_angle
C2 C1 C5 112.1(18)
C2 C1 Mo1 72.8(10)
C5 C1 Mo1 71.8(10)
C2 C1 H1 124.0
C5 C1 H1 124.0
Mo1 C1 H1 123.0
C1 C2 C3 105.4(19)
C1 C2 Mo1 73.5(11)
C3 C2 Mo1 71.0(10)
C1 C2 H2 127.3
C3 C2 H2 127.3
Mo1 C2 H2 120.2
C4 C3 C2 107.9(16)
C4 C3 Mo1 73.3(11)
C2 C3 Mo1 72.9(10)
C4 C3 H3 126.1
C2 C3 H3 126.1
Mo1 C3 H3 119.6
C3 C4 C5 109(2)
C3 C4 Mo1 72.3(11)
C5 C4 Mo1 72.3(10)
C3 C4 H4 125.5
C5 C4 H4 125.5
Mo1 C4 H4 121.6
C1 C5 C4 105.5(18)
C1 C5 Mo1 73.7(10)
C4 C5 Mo1 72.5(10)
C1 C5 H5 127.3
C4 C5 H5 127.3
Mo1 C5 H5 118.7
C7 C6 C10 106.3(17)
C7 C6 Mo1 70.7(9)
C10 C6 Mo1 72.5(9)
C7 C6 H6 126.9
C10 C6 H6 126.9
Mo1 C6 H6 121.7
C8 C7 C6 111.6(18)
C8 C7 Mo1 75.3(11)
C6 C7 Mo1 74.5(9)
C8 C7 H7 124.2
C6 C7 H7 124.2
Mo1 C7 H7 117.7
C7 C8 C9 105.0(17)
C7 C8 Mo1 70.6(9)
C9 C8 Mo1 71.8(9)
C7 C8 H8 127.5
C9 C8 H8 127.5
Mo1 C8 H8 122.0
C10 C9 C8 107.6(16)
C10 C9 Mo1 72.5(9)
C8 C9 Mo1 72.3(9)
C10 C9 H9 126.2
C8 C9 H9 126.2
Mo1 C9 H9 120.7
C9 C10 C6 109.4(14)
C9 C10 Mo1 73.3(9)
C6 C10 Mo1 73.0(8)
C9 C10 H10 125.3
C6 C10 H10 125.3
Mo1 C10 H10 120.1
Si1 C11 H11A 109.5
Si1 C11 H11B 109.5
H11A C11 H11B 109.5
Si1 C11 H11C 109.5
H11A C11 H11C 109.5
H11B C11 H11C 109.5
Si1 C12 H12A 109.5
Si1 C12 H12B 109.5
H12A C12 H12B 109.5
Si1 C12 H12C 109.5
H12A C12 H12C 109.5
H12B C12 H12C 109.5
C16 C13 C15 108.7(14)
C16 C13 C14 109.8(14)
C15 C13 C14 108.4(14)
C16 C13 Si1 110.7(12)
C15 C13 Si1 109.6(11)
C14 C13 Si1 109.7(11)
C13 C14 H14A 109.5
C13 C14 H14B 109.5
H14A C14 H14B 109.5
C13 C14 H14C 109.5
H14A C14 H14C 109.5
H14B C14 H14C 109.5
C13 C15 H15A 109.5
C13 C15 H15B 109.5
H15A C15 H15B 109.5
C13 C15 H15C 109.5
H15A C15 H15C 109.5
H15B C15 H15C 109.5
C13 C16 H16A 109.5
C13 C16 H16B 109.5
H16A C16 H16B 109.5
C13 C16 H16C 109.5
H16A C16 H16C 109.5
H16B C16 H16C 109.5
Si2 C17 H17A 109.5
Si2 C17 H17B 109.5
H17A C17 H17B 109.5
Si2 C17 H17C 109.5
H17A C17 H17C 109.5
H17B C17 H17C 109.5
Si2 C18 H18A 109.5
Si2 C18 H18B 109.5
H18A C18 H18B 109.5
Si2 C18 H18C 109.5
H18A C18 H18C 109.5
H18B C18 H18C 109.5
C22 C19 C20 109.3(14)
C22 C19 C21 107.8(15)
C20 C19 C21 107.2(15)
C22 C19 Si2 112.0(11)
C20 C19 Si2 108.7(11)
C21 C19 Si2 111.7(10)
C19 C20 H20A 109.5
C19 C20 H20B 109.5
H20A C20 H20B 109.5
C19 C20 H20C 109.5
H20A C20 H20C 109.5
H20B C20 H20C 109.5
C19 C21 H21A 109.5
C19 C21 H21B 109.5
H21A C21 H21B 109.5
C19 C21 H21C 109.5
H21A C21 H21C 109.5
H21B C21 H21C 109.5
C19 C22 H22A 109.5
C19 C22 H22B 109.5
H22A C22 H22B 109.5
C19 C22 H22C 109.5
H22A C22 H22C 109.5
H22B C22 H22C 109.5
Si3 C23 H23A 109.5
Si3 C23 H23B 109.5
H23A C23 H23B 109.5
Si3 C23 H23C 109.5
H23A C23 H23C 109.5
H23B C23 H23C 109.5
Si3 C24 H24A 109.5
Si3 C24 H24B 109.5
H24A C24 H24B 109.5
Si3 C24 H24C 109.5
H24A C24 H24C 109.5
H24B C24 H24C 109.5
C26 C25 C27 110.2(18)
C26 C25 C28 107.3(15)
C27 C25 C28 109.6(16)
C26 C25 Si3 109.8(13)
C27 C25 Si3 110.1(10)
C28 C25 Si3 109.8(12)
C25 C26 H26A 109.5
C25 C26 H26B 109.5
H26A C26 H26B 109.5
C25 C26 H26C 109.5
H26A C26 H26C 109.5
H26B C26 H26C 109.5
C25 C27 H27A 109.5
C25 C27 H27B 109.5
H27A C27 H27B 109.5
C25 C27 H27C 109.5
H27A C27 H27C 109.5
H27B C27 H27C 109.5
C25 C28 H28A 109.5
C25 C28 H28B 109.5
H28A C28 H28B 109.5
C25 C28 H28C 109.5
H28A C28 H28C 109.5
H28B C28 H28C 109.5
Si4 C29 H29A 109.5
Si4 C29 H29B 109.5
H29A C29 H29B 109.5
Si4 C29 H29C 109.5
H29A C29 H29C 109.5
H29B C29 H29C 109.5
Si4 C30 H30A 109.5
Si4 C30 H30B 109.5
H30A C30 H30B 109.5
Si4 C30 H30C 109.5
H30A C30 H30C 109.5
H30B C30 H30C 109.5
C32 C31 C34 107.5(14)
C32 C31 C33 111.5(16)
C34 C31 C33 106.4(13)
C32 C31 Si4 112.2(12)
C34 C31 Si4 109.9(11)
C33 C31 Si4 109.2(11)
C31 C32 H32A 109.5
C31 C32 H32B 109.5
H32A C32 H32B 109.5
C31 C32 H32C 109.5
H32A C32 H32C 109.5
H32B C32 H32C 109.5
C31 C33 H33A 109.5
C31 C33 H33B 109.5
H33A C33 H33B 109.5
C31 C33 H33C 109.5
H33A C33 H33C 109.5
H33B C33 H33C 109.5
C31 C34 H34A 109.5
C31 C34 H34B 109.5
H34A C34 H34B 109.5
C31 C34 H34C 109.5
H34A C34 H34C 109.5
H34B C34 H34C 109.5
O1 Bi1 O2 90.7(4)
O1 Bi1 Mo1 104.8(3)
O2 Bi1 Mo1 92.5(3)
O1 Bi1 Bi2 135.0(3)
O2 Bi1 Bi2 56.9(3)
Mo1 Bi1 Bi2 53.23(2)
O4 Bi2 O3 90.3(4)
O4 Bi2 Mo1 104.4(3)
O3 Bi2 Mo1 94.0(3)
O4 Bi2 Bi1 136.0(3)
O3 Bi2 Bi1 59.2(3)
Mo1 Bi2 Bi1 53.16(3)
C7 Mo1 C3 85.8(7)
C7 Mo1 C5 144.1(6)
C3 Mo1 C5 58.5(7)
C7 Mo1 C4 114.0(7)
C3 Mo1 C4 34.5(8)
C5 Mo1 C4 35.2(6)
C7 Mo1 C2 91.6(7)
C3 Mo1 C2 36.0(8)
C5 Mo1 C2 58.4(6)
C4 Mo1 C2 58.4(7)
C7 Mo1 C1 124.2(8)
C3 Mo1 C1 57.1(6)
C5 Mo1 C1 34.5(7)
C4 Mo1 C1 56.8(7)
C2 Mo1 C1 33.7(7)
C7 Mo1 C10 57.2(6)
C3 Mo1 C10 143.0(7)
C5 Mo1 C10 158.5(5)
C4 Mo1 C10 159.9(6)
C2 Mo1 C10 134.6(7)
C1 Mo1 C10 143.3(6)
C7 Mo1 C6 34.8(6)
C3 Mo1 C6 113.1(8)
C5 Mo1 C6 156.3(7)
C4 Mo1 C6 146.4(7)
C2 Mo1 C6 101.1(7)
C1 Mo1 C6 121.9(8)
C10 Mo1 C6 34.5(6)
C7 Mo1 C9 57.5(7)
C3 Mo1 C9 126.3(7)
C5 Mo1 C9 146.1(6)
C4 Mo1 C9 125.9(7)
C2 Mo1 C9 148.7(7)
C1 Mo1 C9 176.6(6)
C10 Mo1 C9 34.2(6)
C6 Mo1 C9 57.5(6)
C7 Mo1 C8 34.1(8)
C3 Mo1 C8 91.6(7)
C5 Mo1 C8 138.4(7)
C4 Mo1 C8 103.8(6)
C2 Mo1 C8 114.7(8)
C1 Mo1 C8 147.2(7)
C10 Mo1 C8 58.2(6)
C6 Mo1 C8 58.0(7)
C9 Mo1 C8 35.9(7)
C7 Mo1 Bi1 132.4(6)
C3 Mo1 Bi1 118.6(7)
C5 Mo1 Bi1 74.4(5)
C4 Mo1 Bi1 84.5(6)
C2 Mo1 Bi1 132.8(5)
C1 Mo1 Bi1 102.9(6)
C10 Mo1 Bi1 90.0(4)
C6 Mo1 Bi1 124.4(5)
C9 Mo1 Bi1 75.8(4)
C8 Mo1 Bi1 100.8(6)
C7 Mo1 Bi2 119.8(5)
C3 Mo1 Bi2 134.1(5)
C5 Mo1 Bi2 87.7(4)
C4 Mo1 Bi2 122.8(5)
C2 Mo1 Bi2 101.3(6)
C1 Mo1 Bi2 77.4(4)
C10 Mo1 Bi2 73.5(3)
C6 Mo1 Bi2 85.0(4)
C9 Mo1 Bi2 99.3(5)
C8 Mo1 Bi2 131.5(5)
Bi1 Mo1 Bi2 73.61(3)
Si1 O1 Bi1 140.2(7)
Si2 O2 Bi1 137.0(6)
Si3 O3 Bi2 136.4(7)
Si4 O4 Bi2 133.8(7)
O1 Si1 C11 108.2(7)
O1 Si1 C13 111.1(7)
C11 Si1 C13 110.4(8)
O1 Si1 C12 107.5(8)
C11 Si1 C12 111.0(9)
C13 Si1 C12 108.6(8)
O2 Si2 C18 110.1(7)
O2 Si2 C17 105.5(7)
C18 Si2 C17 111.8(10)
O2 Si2 C19 112.7(6)
C18 Si2 C19 107.1(9)
C17 Si2 C19 109.7(8)
O3 Si3 C23 107.3(9)
O3 Si3 C24 110.8(8)
C23 Si3 C24 109.8(13)
O3 Si3 C25 112.1(6)
C23 Si3 C25 107.7(10)
C24 Si3 C25 109.0(9)
O4 Si4 C30 108.5(8)
O4 Si4 C29 107.8(7)
C30 Si4 C29 110.2(9)
O4 Si4 C31 112.8(7)
C30 Si4 C31 108.9(8)
C29 Si4 C31 108.6(7)

loop_
_geom_bond_atom_site_label_1
_geom_bond_atom_site_label_2
_geom_bond_distance
C1 C2 1.34(3)
C1 C5 1.37(3)
C1 Mo1 2.320(17)
C1 H1 0.9500
C2 C3 1.42(3)
C2 Mo1 2.310(16)
C2 H2 0.9500
C3 C4 1.36(3)
C3 Mo1 2.286(17)
C3 H3 0.9500
C4 C5 1.39(2)
C4 Mo1 2.298(17)
C4 H4 0.9500
C5 Mo1 2.296(15)
C5 H5 0.9500
C6 C7 1.38(2)
C6 C10 1.38(2)
C6 Mo1 2.332(16)
C6 H6 0.9500
C7 C8 1.36(3)
C7 Mo1 2.284(15)
C7 H7 0.9500
C8 C9 1.44(3)
C8 Mo1 2.342(15)
C8 H8 0.9500
C9 C10 1.37(2)
C9 Mo1 2.334(15)
C9 H9 0.9500
C10 Mo1 2.325(13)
C10 H10 0.9500
C11 Si1 1.866(18)
C11 H11A 0.9800
C11 H11B 0.9800
C11 H11C 0.9800
C12 Si1 1.889(16)
C12 H12A 0.9800
C12 H12B 0.9800
C12 H12C 0.9800
C13 C16 1.52(2)
C13 C15 1.55(2)
C13 C14 1.57(2)
C13 Si1 1.884(17)
C14 H14A 0.9800
C14 H14B 0.9800
C14 H14C 0.9800
C15 H15A 0.9800
C15 H15B 0.9800
C15 H15C 0.9800
C16 H16A 0.9800
C16 H16B 0.9800
C16 H16C 0.9800
C17 Si2 1.894(19)
C17 H17A 0.9800
C17 H17B 0.9800
C17 H17C 0.9800
C18 Si2 1.84(2)
C18 H18A 0.9800
C18 H18B 0.9800
C18 H18C 0.9800
C19 C22 1.51(2)
C19 C20 1.54(2)
C19 C21 1.55(2)
C19 Si2 1.899(14)
C20 H20A 0.9800
C20 H20B 0.9800
C20 H20C 0.9800
C21 H21A 0.9800
C21 H21B 0.9800
C21 H21C 0.9800
C22 H22A 0.9800
C22 H22B 0.9800
C22 H22C 0.9800
C23 Si3 1.85(2)
C23 H23A 0.9800
C23 H23B 0.9800
C23 H23C 0.9800
C24 Si3 1.867(18)
C24 H24A 0.9800
C24 H24B 0.9800
C24 H24C 0.9800
C25 C26 1.55(2)
C25 C27 1.56(3)
C25 C28 1.57(2)
C25 Si3 1.885(16)
C26 H26A 0.9800
C26 H26B 0.9800
C26 H26C 0.9800
C27 H27A 0.9800
C27 H27B 0.9800
C27 H27C 0.9800
C28 H28A 0.9800
C28 H28B 0.9800
C28 H28C 0.9800
C29 Si4 1.896(17)
C29 H29A 0.9800
C29 H29B 0.9800
C29 H29C 0.9800
C30 Si4 1.880(17)
C30 H30A 0.9800
C30 H30B 0.9800
C30 H30C 0.9800
C31 C32 1.49(3)
C31 C34 1.51(2)
C31 C33 1.55(2)
C31 Si4 1.909(14)
C32 H32A 0.9800
C32 H32B 0.9800
C32 H32C 0.9800
C33 H33A 0.9800
C33 H33B 0.9800
C33 H33C 0.9800
C34 H34A 0.9800
C34 H34B 0.9800
C34 H34C 0.9800
Bi1 O1 2.107(10)
Bi1 O2 2.138(9)
Bi1 Mo1 2.8685(13)
Bi1 Bi2 3.4383(8)
Bi2 O4 2.121(11)
Bi2 O3 2.136(11)
Bi2 Mo1 2.8708(11)
O1 Si1 1.649(11)
O2 Si2 1.638(11)
O3 Si3 1.631(10)
O4 Si4 1.634(14)

loop_
_geom_torsion_atom_site_label_1
_geom_torsion_atom_site_label_2
_geom_torsion_atom_site_label_3
_geom_torsion_atom_site_label_4
_geom_torsion
C5 C1 C2 C3 -3(2)
Mo1 C1 C2 C3 -64.3(11)
C5 C1 C2 Mo1 61.4(13)
C1 C2 C3 C4 0.6(19)
Mo1 C2 C3 C4 -65.5(13)
C1 C2 C3 Mo1 66.1(12)
C2 C3 C4 C5 1.9(19)
Mo1 C3 C4 C5 -63.4(11)
C2 C3 C4 Mo1 65.2(12)
C2 C1 C5 C4 4(2)
Mo1 C1 C5 C4 66.0(11)
C2 C1 C5 Mo1 -62.0(13)
C3 C4 C5 C1 -3.5(19)
Mo1 C4 C5 C1 -66.9(11)
C3 C4 C5 Mo1 63.3(13)
C10 C6 C7 C8 3(2)
Mo1 C6 C7 C8 66.8(14)
C10 C6 C7 Mo1 -64.3(11)
C6 C7 C8 C9 -2(2)
Mo1 C7 C8 C9 64.0(11)
C6 C7 C8 Mo1 -66.3(13)
C7 C8 C9 C10 1.2(18)
Mo1 C8 C9 C10 64.4(11)
C7 C8 C9 Mo1 -63.2(12)
C8 C9 C10 C6 0.3(18)
Mo1 C9 C10 C6 64.6(11)
C8 C9 C10 Mo1 -64.3(11)
C7 C6 C10 C9 -1.6(18)
Mo1 C6 C10 C9 -64.7(11)
C7 C6 C10 Mo1 63.1(11)
O1 Bi1 Bi2 O4 -143.5(6)
O2 Bi1 Bi2 O4 165.7(5)
Mo1 Bi1 Bi2 O4 -70.8(4)
O1 Bi1 Bi2 O3 164.0(5)
O2 Bi1 Bi2 O3 113.2(4)
Mo1 Bi1 Bi2 O3 -123.2(3)
O1 Bi1 Bi2 Mo1 -72.7(4)
O2 Bi1 Bi2 Mo1 -123.5(3)
C8 C7 Mo1 C3 99.2(12)
C6 C7 Mo1 C3 -142.8(14)
C8 C7 Mo1 C5 103.6(16)
C6 C7 Mo1 C5 -138.5(13)
C8 C7 Mo1 C4 79.0(13)
C6 C7 Mo1 C4 -163.1(12)
C8 C7 Mo1 C2 134.8(12)
C6 C7 Mo1 C2 -107.3(13)
C8 C7 Mo1 C1 144.0(12)
C6 C7 Mo1 C1 -98.1(13)
C8 C7 Mo1 C10 -80.3(13)
C6 C7 Mo1 C10 37.6(11)
C8 C7 Mo1 C6 -118.0(18)
C8 C7 Mo1 C9 -39.5(12)
C6 C7 Mo1 C9 78.5(12)
C6 C7 Mo1 C8 118.0(18)
C8 C7 Mo1 Bi1 -26.5(15)
C6 C7 Mo1 Bi1 91.5(13)
C8 C7 Mo1 Bi2 -121.2(11)
C6 C7 Mo1 Bi2 -3.2(14)
C4 C3 Mo1 C7 -146.1(12)
C2 C3 Mo1 C7 98.6(13)
C4 C3 Mo1 C5 36.9(11)
C2 C3 Mo1 C5 -78.4(12)
C2 C3 Mo1 C4 -115.3(16)
C4 C3 Mo1 C2 115.3(16)
C4 C3 Mo1 C1 77.9(13)
C2 C3 Mo1 C1 -37.4(12)
C4 C3 Mo1 C10 -145.5(12)
C2 C3 Mo1 C10 99.2(13)
C4 C3 Mo1 C6 -168.1(11)
C2 C3 Mo1 C6 76.6(12)
C4 C3 Mo1 C9 -102.4(12)
C2 C3 Mo1 C9 142.3(11)
C4 C3 Mo1 C8 -112.5(13)
C2 C3 Mo1 C8 132.3(13)
C4 C3 Mo1 Bi1 -9.2(12)
C2 C3 Mo1 Bi1 -124.5(12)
C4 C3 Mo1 Bi2 85.5(14)
C2 C3 Mo1 Bi2 -29.8(17)
C1 C5 Mo1 C7 71.4(17)
C4 C5 Mo1 C7 -41(2)
C1 C5 Mo1 C3 76.5(12)
C4 C5 Mo1 C3 -36.1(13)
C1 C5 Mo1 C4 112.6(17)
C1 C5 Mo1 C2 33.9(11)
C4 C5 Mo1 C2 -78.6(13)
C4 C5 Mo1 C1 -112.6(17)
C1 C5 Mo1 C10 -99.6(18)
C4 C5 Mo1 C10 147.8(17)
C1 C5 Mo1 C6 1(2)
C4 C5 Mo1 C6 -111.5(18)
C1 C5 Mo1 C9 -174.1(11)
C4 C5 Mo1 C9 73.4(17)
C1 C5 Mo1 C8 126.6(13)
C4 C5 Mo1 C8 14.1(18)
C1 C5 Mo1 Bi1 -144.5(11)
C4 C5 Mo1 Bi1 102.9(13)
C1 C5 Mo1 Bi2 -70.9(10)
C4 C5 Mo1 Bi2 176.5(13)
C3 C4 Mo1 C7 37.5(14)
C5 C4 Mo1 C7 155.0(12)
C5 C4 Mo1 C3 117.5(18)
C3 C4 Mo1 C5 -117.5(18)
C3 C4 Mo1 C2 -38.7(12)
C5 C4 Mo1 C2 78.8(13)
C3 C4 Mo1 C1 -78.8(13)
C5 C4 Mo1 C1 38.7(12)
C3 C4 Mo1 C10 97(2)
C5 C4 Mo1 C10 -145.3(17)
C3 C4 Mo1 C6 20.0(19)
C5 C4 Mo1 C6 137.5(13)
C3 C4 Mo1 C9 103.8(13)
C5 C4 Mo1 C9 -138.8(11)
C3 C4 Mo1 C8 72.1(14)
C5 C4 Mo1 C8 -170.4(12)
C3 C4 Mo1 Bi1 171.9(11)
C5 C4 Mo1 Bi1 -70.6(12)
C3 C4 Mo1 Bi2 -121.6(10)
C5 C4 Mo1 Bi2 -4.1(15)
C1 C2 Mo1 C7 166.2(13)
C3 C2 Mo1 C7 -80.6(13)
C1 C2 Mo1 C3 -113.2(18)
C1 C2 Mo1 C5 -34.7(12)
C3 C2 Mo1 C5 78.6(13)
C1 C2 Mo1 C4 -76.3(13)
C3 C2 Mo1 C4 36.9(11)
C3 C2 Mo1 C1 113.2(18)
C1 C2 Mo1 C10 123.4(12)
C3 C2 Mo1 C10 -123.4(12)
C1 C2 Mo1 C6 132.5(12)
C3 C2 Mo1 C6 -114.3(13)
C1 C2 Mo1 C9 175.5(13)
C3 C2 Mo1 C9 -71.2(18)
C1 C2 Mo1 C8 -167.8(13)
C3 C2 Mo1 C8 -54.5(15)
C1 C2 Mo1 Bi1 -32.7(16)
C3 C2 Mo1 Bi1 80.6(14)
C1 C2 Mo1 Bi2 45.4(13)
C3 C2 Mo1 Bi2 158.6(12)
C2 C1 Mo1 C7 -16.7(15)
C5 C1 Mo1 C7 -137.8(11)
C2 C1 Mo1 C3 40.1(13)
C5 C1 Mo1 C3 -81.0(13)
C2 C1 Mo1 C5 121.1(16)
C2 C1 Mo1 C4 81.5(13)
C5 C1 Mo1 C4 -39.6(11)
C5 C1 Mo1 C2 -121.1(16)
C2 C1 Mo1 C10 -96.2(14)
C5 C1 Mo1 C10 142.7(11)
C2 C1 Mo1 C6 -58.4(13)
C5 C1 Mo1 C6 -179.5(9)
C2 C1 Mo1 C8 21(2)
C5 C1 Mo1 C8 -100.3(18)
C2 C1 Mo1 Bi1 156.1(11)
C5 C1 Mo1 Bi1 35.0(10)
C2 C1 Mo1 Bi2 -134.3(13)
C5 C1 Mo1 Bi2 104.6(10)
C9 C10 Mo1 C7 79.1(12)
C6 C10 Mo1 C7 -37.9(10)
C9 C10 Mo1 C3 78.4(16)
C6 C10 Mo1 C3 -38.7(17)
C9 C10 Mo1 C5 -107.2(18)
C6 C10 Mo1 C5 135.8(17)
C9 C10 Mo1 C4 9(3)
C6 C10 Mo1 C4 -108(2)
C9 C10 Mo1 C2 133.1(12)
C6 C10 Mo1 C2 16.0(13)
C9 C10 Mo1 C1 -176.1(12)
C6 C10 Mo1 C1 66.9(15)
C9 C10 Mo1 C6 117.1(14)
C6 C10 Mo1 C9 -117.1(14)
C9 C10 Mo1 C8 38.5(11)
C6 C10 Mo1 C8 -78.6(12)
C9 C10 Mo1 Bi1 -64.3(9)
C6 C10 Mo1 Bi1 178.7(9)
C9 C10 Mo1 Bi2 -137.2(10)
C6 C10 Mo1 Bi2 105.8(9)
C10 C6 Mo1 C7 114.9(16)
C7 C6 Mo1 C3 40.9(14)
C10 C6 Mo1 C3 155.9(10)
C7 C6 Mo1 C5 104.6(17)
C10 C6 Mo1 C5 -140.4(13)
C7 C6 Mo1 C4 28.7(19)
C10 C6 Mo1 C4 143.7(12)
C7 C6 Mo1 C2 76.6(13)
C10 C6 Mo1 C2 -168.5(10)
C7 C6 Mo1 C1 105.4(13)
C10 C6 Mo1 C1 -139.7(9)
C7 C6 Mo1 C10 -114.9(16)
C7 C6 Mo1 C9 -78.5(13)
C10 C6 Mo1 C9 36.4(9)
C7 C6 Mo1 C8 -35.8(12)
C10 C6 Mo1 C8 79.2(11)
C7 C6 Mo1 Bi1 -116.6(12)
C10 C6 Mo1 Bi1 -1.6(11)
C7 C6 Mo1 Bi2 177.2(12)
C10 C6 Mo1 Bi2 -67.9(9)
C10 C9 Mo1 C7 -78.2(11)
C8 C9 Mo1 C7 37.5(12)
C10 C9 Mo1 C3 -133.0(12)
C8 C9 Mo1 C3 -17.3(17)
C10 C9 Mo1 C5 141.0(11)
C8 C9 Mo1 C5 -103.3(15)
C10 C9 Mo1 C4 -176.0(11)
C8 C9 Mo1 C4 -60.3(15)
C10 C9 Mo1 C2 -89.2(16)
C8 C9 Mo1 C2 26(2)
C8 C9 Mo1 C10 115.6(16)
C10 C9 Mo1 C6 -36.7(9)
C8 C9 Mo1 C6 78.9(13)
C10 C9 Mo1 C8 -115.6(16)
C10 C9 Mo1 Bi1 111.7(10)
C8 C9 Mo1 Bi1 -132.7(13)
C10 C9 Mo1 Bi2 41.3(10)
C8 C9 Mo1 Bi2 157.0(12)
C9 C8 Mo1 C7 -113.9(18)
C7 C8 Mo1 C3 -80.0(12)
C9 C8 Mo1 C3 166.1(14)
C7 C8 Mo1 C5 -120.9(13)
C9 C8 Mo1 C5 125.2(11)
C7 C8 Mo1 C4 -112.6(12)
C9 C8 Mo1 C4 133.5(12)
C7 C8 Mo1 C2 -51.4(13)
C9 C8 Mo1 C2 -165.2(11)
C7 C8 Mo1 C1 -64(2)
C9 C8 Mo1 C1 -177.8(13)
C7 C8 Mo1 C10 77.3(13)
C9 C8 Mo1 C10 -36.6(11)
C7 C8 Mo1 C6 36.4(12)
C9 C8 Mo1 C6 -77.5(12)
C7 C8 Mo1 C9 113.9(18)
C7 C8 Mo1 Bi1 160.4(11)
C9 C8 Mo1 Bi1 46.5(12)
C7 C8 Mo1 Bi2 82.8(13)
C9 C8 Mo1 Bi2 -31.1(16)
O1 Bi1 Mo1 C7 20.1(7)
O2 Bi1 Mo1 C7 -71.3(7)
Bi2 Bi1 Mo1 C7 -115.6(7)
O1 Bi1 Mo1 C3 -92.6(6)
O2 Bi1 Mo1 C3 176.1(6)
Bi2 Bi1 Mo1 C3 131.8(5)
O1 Bi1 Mo1 C5 -132.2(6)
O2 Bi1 Mo1 C5 136.5(5)
Bi2 Bi1 Mo1 C5 92.2(5)
O1 Bi1 Mo1 C4 -97.8(5)
O2 Bi1 Mo1 C4 170.9(5)
Bi2 Bi1 Mo1 C4 126.5(5)
O1 Bi1 Mo1 C2 -134.0(8)
O2 Bi1 Mo1 C2 134.7(8)
Bi2 Bi1 Mo1 C2 90.4(7)
O1 Bi1 Mo1 C1 -151.9(6)
O2 Bi1 Mo1 C1 116.8(5)
Bi2 Bi1 Mo1 C1 72.5(5)
O1 Bi1 Mo1 C10 62.9(5)
O2 Bi1 Mo1 C10 -28.5(4)
Bi2 Bi1 Mo1 C10 -72.8(4)
O1 Bi1 Mo1 C6 63.8(6)
O2 Bi1 Mo1 C6 -27.6(6)
Bi2 Bi1 Mo1 C6 -71.9(5)
O1 Bi1 Mo1 C9 31.4(6)
O2 Bi1 Mo1 C9 -60.0(6)
Bi2 Bi1 Mo1 C9 -104.3(5)
O1 Bi1 Mo1 C8 5.3(6)
O2 Bi1 Mo1 C8 -86.0(6)
Bi2 Bi1 Mo1 C8 -130.4(5)
O1 Bi1 Mo1 Bi2 135.7(3)
O2 Bi1 Mo1 Bi2 44.3(3)
O4 Bi2 Mo1 C7 -92.7(7)
O3 Bi2 Mo1 C7 176.0(7)
Bi1 Bi2 Mo1 C7 129.9(6)
O4 Bi2 Mo1 C3 23.2(10)
O3 Bi2 Mo1 C3 -68.1(10)
Bi1 Bi2 Mo1 C3 -114.2(10)
O4 Bi2 Mo1 C5 62.9(6)
O3 Bi2 Mo1 C5 -28.4(6)
Bi1 Bi2 Mo1 C5 -74.5(5)
O4 Bi2 Mo1 C4 65.3(8)
O3 Bi2 Mo1 C4 -26.0(7)
Bi1 Bi2 Mo1 C4 -72.1(7)
O4 Bi2 Mo1 C2 5.8(6)
O3 Bi2 Mo1 C2 -85.5(6)
Bi1 Bi2 Mo1 C2 -131.6(5)
O4 Bi2 Mo1 C1 29.7(7)
O3 Bi2 Mo1 C1 -61.6(7)
Bi1 Bi2 Mo1 C1 -107.7(6)
O4 Bi2 Mo1 C10 -127.7(5)
O3 Bi2 Mo1 C10 141.0(5)
Bi1 Bi2 Mo1 C10 94.9(4)
O4 Bi2 Mo1 C6 -94.5(6)
O3 Bi2 Mo1 C6 174.2(6)
Bi1 Bi2 Mo1 C6 128.1(5)
O4 Bi2 Mo1 C9 -150.5(6)
O3 Bi2 Mo1 C9 118.3(5)
Bi1 Bi2 Mo1 C9 72.2(5)
O4 Bi2 Mo1 C8 -132.6(9)
O3 Bi2 Mo1 C8 136.1(9)
Bi1 Bi2 Mo1 C8 90.0(9)
O4 Bi2 Mo1 Bi1 137.4(4)
O3 Bi2 Mo1 Bi1 46.1(3)
O2 Bi1 O1 Si1 175.2(11)
Mo1 Bi1 O1 Si1 82.5(11)
Bi2 Bi1 O1 Si1 134.8(9)
O1 Bi1 O2 Si2 71.5(9)
Mo1 Bi1 O2 Si2 176.3(8)
Bi2 Bi1 O2 Si2 -141.8(10)
O4 Bi2 O3 Si3 68.6(9)
Mo1 Bi2 O3 Si3 173.0(9)
Bi1 Bi2 O3 Si3 -144.8(10)
O3 Bi2 O4 Si4 -163.6(8)
Mo1 Bi2 O4 Si4 102.2(8)
Bi1 Bi2 O4 Si4 153.5(5)
Bi1 O1 Si1 C11 -19.9(13)
Bi1 O1 Si1 C13 101.5(11)
Bi1 O1 Si1 C12 -139.9(11)
C16 C13 Si1 O1 168.7(11)
C15 C13 Si1 O1 48.8(12)
C14 C13 Si1 O1 -70.0(13)
C16 C13 Si1 C11 -71.2(13)
C15 C13 Si1 C11 168.9(11)
C14 C13 Si1 C11 50.1(13)
C16 C13 Si1 C12 50.7(14)
C15 C13 Si1 C12 -69.2(13)
C14 C13 Si1 C12 172.0(12)
Bi1 O2 Si2 C18 12.7(13)
Bi1 O2 Si2 C17 133.6(10)
Bi1 O2 Si2 C19 -106.8(9)
C22 C19 Si2 O2 -176.8(13)
C20 C19 Si2 O2 -55.9(13)
C21 C19 Si2 O2 62.2(14)
C22 C19 Si2 C18 61.9(16)
C20 C19 Si2 C18 -177.1(13)
C21 C19 Si2 C18 -59.1(14)
C22 C19 Si2 C17 -59.6(16)
C20 C19 Si2 C17 61.4(14)
C21 C19 Si2 C17 179.4(13)
Bi2 O3 Si3 C23 130.3(12)
Bi2 O3 Si3 C24 10.4(14)
Bi2 O3 Si3 C25 -111.7(10)
C26 C25 Si3 O3 -56.0(17)
C27 C25 Si3 O3 65.5(14)
C28 C25 Si3 O3 -173.7(13)
C26 C25 Si3 C23 61.8(17)
C27 C25 Si3 C23 -176.7(13)
C28 C25 Si3 C23 -55.9(17)
C26 C25 Si3 C24 -179.1(17)
C27 C25 Si3 C24 -57.5(15)
C28 C25 Si3 C24 63.2(17)
Bi2 O4 Si4 C30 -157.9(9)
Bi2 O4 Si4 C29 -38.6(11)
Bi2 O4 Si4 C31 81.3(9)
C32 C31 Si4 O4 -172.5(12)
C34 C31 Si4 O4 -52.9(13)
C33 C31 Si4 O4 63.5(13)
C32 C31 Si4 C30 67.0(15)
C34 C31 Si4 C30 -173.4(13)
C33 C31 Si4 C30 -57.1(15)
C32 C31 Si4 C29 -53.0(15)
C34 C31 Si4 C29 66.6(14)
C33 C31 Si4 C29 -177.1(12)
